data_2214958
loop_
_publ_author_name
'Lu, Dong-Liang'
'Zhang, Min'
'Song, Li-Ping'
'Huang, Pei-Gang'
'Xu, Li-Ying'

_publ_section_title
;
 Ethyl 5-(5,6-diphenyl-1,2,4-triazin-3-yl)-2,6-dimethylnicotinate
;
_journal_coeditor_code BG2074
_journal_issue 9
_journal_name_full 'Acta Crystallographica Section E'
_journal_page_first o3757
_journal_page_last o3757
_journal_paper_doi 10.1107/S1600536807036926
_journal_volume 63
_journal_year 2007
_chemical_formula_iupac 'C25 H22 N4 O2'
_chemical_formula_moiety 'C25 H22 N4 O2'
_chemical_formula_sum 'C25 H22 N4 O2'
_chemical_formula_weight 410.47
_chemical_name_systematic
;
Ethyl 5-(5,6-diphenyl-1,2,4-triazin-3-yl)-2,6-dimethylnicotinate
;
_space_group_IT_number 14
_symmetry_cell_setting monoclinic
_symmetry_space_group_name_Hall '-P 2yn'
_symmetry_space_group_name_H-M 'P 1 21/n 1'
_atom_sites_solution_hydrogens geom
_atom_sites_solution_primary direct
_atom_sites_solution_secondary difmap
_audit_creation_method SHELXL97
_cell_angle_alpha 90.00
_cell_angle_beta 107.626(2)
_cell_angle_gamma 90.00
_cell_formula_units_Z 4
_cell_length_a 8.9520(13)
_cell_length_b 27.347(4)
_cell_length_c 9.2555(13)
_cell_measurement_reflns_used 3681
_cell_measurement_temperature 273(2)
_cell_measurement_theta_max 27.26
_cell_measurement_theta_min 2.50
_cell_volume 2159.5(5)
_computing_cell_refinement 'SAINT (Bruker, 2000)'
_computing_data_collection 'SMART (Bruker, 2000)'
_computing_data_reduction SAINT
_computing_molecular_graphics 'SHELXTL (Bruker, 2000)'
_computing_publication_material SHELXTL
_computing_structure_refinement 'SHELXL97 (Sheldrick, 1997)'
_computing_structure_solution 'SHELXS97 (Sheldrick, 1997)'
_diffrn_ambient_temperature 273(2)
_diffrn_measured_fraction_theta_full 0.998
_diffrn_measured_fraction_theta_max 0.998
_diffrn_measurement_device_type 'Bruker SMART CCD area-detector'
_diffrn_measurement_method '\f and \w'
_diffrn_radiation_monochromator graphite
_diffrn_radiation_source 'fine-focus sealed tube'
_diffrn_radiation_type MoK\a
_diffrn_radiation_wavelength 0.71073
_diffrn_reflns_av_R_equivalents 0.0203
_diffrn_reflns_av_sigmaI/netI 0.0230
_diffrn_reflns_limit_h_max 8
_diffrn_reflns_limit_h_min -10
_diffrn_reflns_limit_k_max 32
_diffrn_reflns_limit_k_min -31
_diffrn_reflns_limit_l_max 10
_diffrn_reflns_limit_l_min -10
_diffrn_reflns_number 11100
_diffrn_reflns_theta_full 25.05
_diffrn_reflns_theta_max 25.05
_diffrn_reflns_theta_min 2.50
_exptl_absorpt_coefficient_mu 0.082
_exptl_absorpt_correction_T_max 0.98
_exptl_absorpt_correction_T_min 0.97
_exptl_absorpt_correction_type multi-scan
_exptl_absorpt_process_details '(SADABS; Sheldrick, 1996)'
_exptl_crystal_colour yellow
_exptl_crystal_density_diffrn 1.263
_exptl_crystal_density_method 'not measured'
_exptl_crystal_description block
_exptl_crystal_F_000 864
_exptl_crystal_size_max 0.30
_exptl_crystal_size_mid 0.20
_exptl_crystal_size_min 0.20
_refine_diff_density_max 0.657
_refine_diff_density_min -0.344
_refine_ls_goodness_of_fit_ref 1.033
_refine_ls_hydrogen_treatment constr
_refine_ls_matrix_type full
_refine_ls_number_parameters 284
_refine_ls_number_reflns 3819
_refine_ls_number_restraints 1
_refine_ls_restrained_S_all 1.033
_refine_ls_R_factor_all 0.0827
_refine_ls_R_factor_gt 0.0643
_refine_ls_shift/su_max 0.001
_refine_ls_shift/su_mean 0.000
_refine_ls_structure_factor_coef Fsqd
_refine_ls_weighting_details 'calc w = 1/[\s^2^(Fo^2^)+(0.1109P)^2^+1.2017P] where P=(Fo^2^+2Fc^2^)/3'
_refine_ls_weighting_scheme calc
_refine_ls_wR_factor_gt 0.1894
_refine_ls_wR_factor_ref 0.2075
_reflns_number_gt 2899
_reflns_number_total 3819
_reflns_threshold_expression I>2\s(I)
_cod_data_source_file bg2074.cif
_cod_data_source_block I
_cod_original_cell_volume 2159.4(5)
_cod_original_sg_symbol_H-M 'P 21/n'
_cod_database_code 2214958
_cod_database_fobs_code 2214958

loop_
_symmetry_equiv_pos_as_xyz
'x, y, z'
'-x+1/2, y+1/2, -z+1/2'
'-x, -y, -z'
'x-1/2, -y-1/2, z-1/2'

loop_
_atom_site_type_symbol
_atom_site_label
_atom_site_fract_x
_atom_site_fract_y
_atom_site_fract_z
_atom_site_U_iso_or_equiv
_atom_site_adp_type
_atom_site_calc_flag
_atom_site_refinement_flags
_atom_site_occupancy
C C1 1.1163(4) 0.84669(10) 0.5849(4) 0.0622(8) Uani d . 1
C C2 1.2772(3) 0.85283(9) 0.6130(3) 0.0563(7) Uani d . 1
C C3 1.2660(3) 0.93299(9) 0.6957(3) 0.0457(6) Uani d . 1
C C4 1.1032(3) 0.92964(9) 0.6701(3) 0.0455(6) Uani d . 1
C C5 1.0320(3) 0.88554(10) 0.6165(3) 0.0597(8) Uani d . 1
H H5 0.9250 0.8819 0.6014 0.072 Uiso calc R 1
C C6 1.0030(3) 0.97025(9) 0.6923(3) 0.0450(6) Uani d . 1
C C7 0.8047(3) 1.03660(9) 0.7319(3) 0.0434(6) Uani d . 1
C C8 0.9678(3) 1.04098(8) 0.8068(3) 0.0421(6) Uani d . 1
C C9 1.0435(3) 1.08365(8) 0.8995(3) 0.0442(6) Uani d . 1
C C10 1.1687(3) 1.07663(10) 1.0289(3) 0.0528(7) Uani d . 1
H H10 1.2022 1.0451 1.0597 0.063 Uiso calc R 1
C C11 1.2443(4) 1.11606(12) 1.1128(4) 0.0687(9) Uani d . 1
H H11 1.3264 1.1110 1.2012 0.082 Uiso calc R 1
C C12 1.1978(4) 1.16274(12) 1.0653(5) 0.0779(10) Uani d . 1
H H12 1.2488 1.1894 1.1214 0.093 Uiso calc R 1
C C13 1.0758(4) 1.17022(11) 0.9348(5) 0.0758(10) Uani d . 1
H H13 1.0463 1.2019 0.9019 0.091 Uiso calc R 1
C C14 0.9973(3) 1.13108(10) 0.8528(4) 0.0586(7) Uani d . 1
H H14 0.9133 1.1364 0.7661 0.070 Uiso calc R 1
C C15 0.6798(3) 1.06761(9) 0.7592(3) 0.0434(6) Uani d . 1
C C16 0.6864(3) 1.08346(11) 0.9026(3) 0.0568(7) Uani d . 1
H H16 0.7736 1.0760 0.9842 0.068 Uiso calc R 1
C C17 0.5656(4) 1.11024(12) 0.9265(4) 0.0685(9) Uani d . 1
H H17 0.5712 1.1205 1.0238 0.082 Uiso calc R 1
C C18 0.4363(4) 1.12181(12) 0.8058(4) 0.0667(8) Uani d . 1
H H18 0.3550 1.1402 0.8213 0.080 Uiso calc R 1
C C19 0.4280(3) 1.10616(11) 0.6629(4) 0.0636(8) Uani d . 1
H H19 0.3411 1.1141 0.5816 0.076 Uiso calc R 1
C C20 0.5471(3) 1.07877(10) 0.6384(3) 0.0527(7) Uani d . 1
H H20 0.5391 1.0677 0.5414 0.063 Uiso calc R 1
C C21 1.3629(3) 0.97780(10) 0.7517(4) 0.0588(7) Uani d . 1
H H21A 1.3818 0.9810 0.8590 0.088 Uiso calc R 1
H H21B 1.3078 1.0061 0.7013 0.088 Uiso calc R 1
H H21C 1.4611 0.9750 0.7305 0.088 Uiso calc R 1
C C22 1.3846(4) 0.81431(12) 0.5858(5) 0.0842(11) Uani d . 1
H H22A 1.4891 0.8271 0.6103 0.126 Uiso calc R 1
H H22B 1.3498 0.8047 0.4811 0.126 Uiso calc R 1
H H22C 1.3836 0.7864 0.6485 0.126 Uiso calc R 1
C C23 1.0342(5) 0.80023(13) 0.5232(6) 0.1055(16) Uani d . 1
C C24 0.8112(11) 0.7428(3) 0.5597(12) 0.232(5) Uani d D 1
H H24A 0.8784 0.7144 0.5688 0.279 Uiso calc R 1
H H24B 0.7548 0.7423 0.6342 0.279 Uiso calc R 1
C C25 0.7089(14) 0.7541(3) 0.3971(10) 0.226(4) Uani d D 1
H H25A 0.6412 0.7812 0.3984 0.239 Uiso calc R 1
H H25B 0.6467 0.7259 0.3555 0.239 Uiso calc R 1
H H25C 0.7749 0.7621 0.3359 0.239 Uiso calc R 1
N N1 1.3472(3) 0.89480(8) 0.6680(3) 0.0533(6) Uani d . 1
N N2 0.8542(3) 0.96875(8) 0.6040(3) 0.0604(7) Uani d . 1
N N3 0.7536(3) 1.00124(8) 0.6299(3) 0.0588(6) Uani d . 1
N N4 1.0635(2) 1.00556(7) 0.7928(2) 0.0453(5) Uani d . 1
O O1 1.0835(4) 0.77057(12) 0.4538(6) 0.1622(19) Uani d . 1
O O2 0.8981(4) 0.79630(11) 0.5471(6) 0.167(2) Uani d . 1

loop_
_atom_site_aniso_label
_atom_site_aniso_U_11
_atom_site_aniso_U_22
_atom_site_aniso_U_33
_atom_site_aniso_U_12
_atom_site_aniso_U_13
_atom_site_aniso_U_23
C1 0.0636(18) 0.0408(15) 0.073(2) 0.0006(13) 0.0062(15) -0.0113(13)
C2 0.0665(18) 0.0415(14) 0.0588(17) 0.0069(13) 0.0156(14) -0.0015(12)
C3 0.0518(15) 0.0410(13) 0.0435(14) 0.0006(11) 0.0132(11) 0.0013(10)
C4 0.0478(14) 0.0390(13) 0.0455(14) -0.0002(10) 0.0078(11) -0.0029(10)
C5 0.0500(15) 0.0463(15) 0.0738(19) -0.0004(12) 0.0050(14) -0.0090(13)
C6 0.0450(13) 0.0394(13) 0.0460(14) -0.0016(10) 0.0068(11) -0.0030(10)
C7 0.0440(13) 0.0400(13) 0.0429(13) -0.0003(10) 0.0081(10) 0.0024(10)
C8 0.0433(13) 0.0376(12) 0.0437(14) -0.0007(10) 0.0109(10) 0.0025(10)
C9 0.0426(13) 0.0394(13) 0.0524(15) -0.0036(10) 0.0172(11) -0.0051(11)
C10 0.0489(15) 0.0496(15) 0.0566(16) -0.0051(12) 0.0110(12) -0.0062(12)
C11 0.0586(18) 0.073(2) 0.070(2) -0.0156(15) 0.0137(15) -0.0237(16)
C12 0.072(2) 0.058(2) 0.106(3) -0.0209(16) 0.030(2) -0.0367(19)
C13 0.072(2) 0.0389(15) 0.119(3) -0.0041(14) 0.033(2) -0.0110(17)
C14 0.0559(17) 0.0409(14) 0.077(2) -0.0001(12) 0.0176(14) 0.0000(13)
C15 0.0402(13) 0.0411(13) 0.0481(14) -0.0033(10) 0.0121(11) 0.0039(10)
C16 0.0535(16) 0.0703(18) 0.0458(15) 0.0084(13) 0.0138(12) 0.0053(13)
C17 0.069(2) 0.084(2) 0.0581(18) 0.0143(16) 0.0267(16) 0.0016(16)
C18 0.0558(18) 0.071(2) 0.080(2) 0.0131(15) 0.0306(16) 0.0060(16)
C19 0.0451(15) 0.0709(19) 0.070(2) 0.0093(14) 0.0094(14) 0.0069(15)
C20 0.0475(15) 0.0558(16) 0.0511(15) -0.0001(12) 0.0096(12) 0.0001(12)
C21 0.0529(16) 0.0486(15) 0.0764(19) -0.0070(12) 0.0220(14) -0.0073(14)
C22 0.085(2) 0.0569(19) 0.116(3) 0.0132(17) 0.038(2) -0.0128(19)
C23 0.084(3) 0.049(2) 0.158(4) 0.0046(19) -0.001(3) -0.039(2)
C24 0.106(8) 0.109(5) 0.133(14) -0.017(5) -0.010(8) -0.064(7)
C25 0.128(13) 0.102(6) 0.126(10) 0.022(7) 0.047(9) -0.051(6)
N1 0.0554(13) 0.0464(12) 0.0588(14) 0.0037(10) 0.0181(11) -0.0023(10)
N2 0.0529(13) 0.0544(13) 0.0614(15) 0.0071(11) -0.0012(11) -0.0152(11)
N3 0.0496(13) 0.0539(13) 0.0628(15) 0.0059(10) 0.0017(11) -0.0124(11)
N4 0.0437(11) 0.0388(11) 0.0501(12) -0.0009(9) 0.0094(9) -0.0046(9)
O1 0.115(3) 0.086(2) 0.262(5) 0.0002(18) 0.021(3) -0.099(3)
O2 0.098(2) 0.081(2) 0.116(6) -0.0437(18) 0.052(3) -0.086(3)

loop_
_atom_type_symbol
_atom_type_description
_atom_type_scat_dispersion_real
_atom_type_scat_dispersion_imag
_atom_type_scat_source
C C 0.0033 0.0016 'International Tables Vol C Tables 4.2.6.8 and 6.1.1.4'
H H 0.0000 0.0000 'International Tables Vol C Tables 4.2.6.8 and 6.1.1.4'
N N 0.0061 0.0033 'International Tables Vol C Tables 4.2.6.8 and 6.1.1.4'
O O 0.0106 0.0060 'International Tables Vol C Tables 4.2.6.8 and 6.1.1.4'

loop_
_geom_angle_atom_site_label_1
_geom_angle_atom_site_label_2
_geom_angle_atom_site_label_3
_geom_angle
C5 C1 C2 117.8(3)
C5 C1 C23 119.8(3)
C2 C1 C23 122.4(3)
N1 C2 C1 121.0(2)
N1 C2 C22 114.7(3)
C1 C2 C22 124.3(3)
N1 C3 C4 120.7(2)
N1 C3 C21 114.3(2)
C4 C3 C21 124.9(2)
C5 C4 C3 117.3(2)
C5 C4 C6 118.0(2)
C3 C4 C6 124.6(2)
C4 C5 C1 121.5(3)
C4 C5 H5 119.3
C1 C5 H5 119.3
N4 C6 N2 124.5(2)
N4 C6 C4 120.2(2)
N2 C6 C4 115.2(2)
N3 C7 C8 119.3(2)
N3 C7 C15 114.9(2)
C8 C7 C15 125.8(2)
N4 C8 C7 119.4(2)
N4 C8 C9 115.8(2)
C7 C8 C9 124.8(2)
C10 C9 C14 119.0(2)
C10 C9 C8 120.0(2)
C14 C9 C8 120.9(2)
C11 C10 C9 120.6(3)
C11 C10 H10 119.7
C9 C10 H10 119.7
C12 C11 C10 119.8(3)
C12 C11 H11 120.1
C10 C11 H11 120.1
C11 C12 C13 120.1(3)
C11 C12 H12 119.9
C13 C12 H12 119.9
C12 C13 C14 120.4(3)
C12 C13 H13 119.8
C14 C13 H13 119.8
C13 C14 C9 120.0(3)
C13 C14 H14 120.0
C9 C14 H14 120.0
C16 C15 C20 118.7(2)
C16 C15 C7 121.9(2)
C20 C15 C7 119.4(2)
C17 C16 C15 120.9(3)
C17 C16 H16 119.5
C15 C16 H16 119.5
C16 C17 C18 119.9(3)
C16 C17 H17 120.1
C18 C17 H17 120.1
C19 C18 C17 119.8(3)
C19 C18 H18 120.1
C17 C18 H18 120.1
C18 C19 C20 120.7(3)
C18 C19 H19 119.7
C20 C19 H19 119.7
C19 C20 C15 120.0(3)
C19 C20 H20 120.0
C15 C20 H20 120.0
C3 C21 H21A 109.5
C3 C21 H21B 109.5
H21A C21 H21B 109.5
C3 C21 H21C 109.5
H21A C21 H21C 109.5
H21B C21 H21C 109.5
C2 C22 H22A 109.5
C2 C22 H22B 109.5
H22A C22 H22B 109.5
C2 C22 H22C 109.5
H22A C22 H22C 109.5
H22B C22 H22C 109.5
O1 C23 O2 123.2(4)
O1 C23 C1 124.2(5)
O2 C23 C1 112.5(3)
C25 C24 O2 84.7(6)
C25 C24 H24A 114.5
O2 C24 H24A 114.5
C25 C24 H24B 114.5
O2 C24 H24B 114.5
H24A C24 H24B 111.6
C24 C25 H25A 109.5
C24 C25 H25B 109.5
H25A C25 H25B 109.5
C24 C25 H25C 109.5
H25A C25 H25C 109.5
H25B C25 H25C 109.5
C2 N1 C3 121.6(2)
C6 N2 N3 118.1(2)
C7 N3 N2 120.3(2)
C8 N4 C6 117.3(2)
C23 O2 C24 124.0(4)

loop_
_geom_bond_atom_site_label_1
_geom_bond_atom_site_label_2
_geom_bond_distance
C1 C5 1.385(4)
C1 C2 1.394(4)
C1 C23 1.492(4)
C2 N1 1.332(3)
C2 C22 1.498(4)
C3 N1 1.341(3)
C3 C4 1.407(4)
C3 C21 1.500(4)
C4 C5 1.384(4)
C4 C6 1.481(3)
C5 H5 0.9300
C6 N4 1.336(3)
C6 N2 1.335(3)
C7 N3 1.331(3)
C7 C8 1.419(3)
C7 C15 1.485(3)
C8 N4 1.325(3)
C8 C9 1.485(3)
C9 C10 1.384(4)
C9 C14 1.390(4)
C10 C11 1.380(4)
C10 H10 0.9300
C11 C12 1.373(5)
C11 H11 0.9300
C12 C13 1.376(5)
C12 H12 0.9300
C13 C14 1.375(4)
C13 H13 0.9300
C14 H14 0.9300
C15 C16 1.380(4)
C15 C20 1.397(4)
C16 C17 1.378(4)
C16 H16 0.9300
C17 C18 1.381(4)
C17 H17 0.9300
C18 C19 1.370(5)
C18 H18 0.9300
C19 C20 1.376(4)
C19 H19 0.9300
C20 H20 0.9300
C21 H21A 0.9600
C21 H21B 0.9600
C21 H21C 0.9600
C22 H22A 0.9600
C22 H22B 0.9600
C22 H22C 0.9600
C23 O1 1.199(5)
C23 O2 1.307(6)
C24 C25 1.538(11)
C24 O2 1.678(9)
C24 H24A 0.9700
C24 H24B 0.9700
C25 H25A 0.9600
C25 H25B 0.9600
C25 H25C 0.9600
N2 N3 1.338(3)

loop_
_cod_related_entry_id
_cod_related_entry_database
_cod_related_entry_code
1 ChemSpider 21123720
